data_2230255
loop_
_publ_author_name
'Lee, See Mun'
'Lo, Kong Mun'
'Ng, Seik Weng'

_publ_section_title
;
 Aqua{6,6'-dimethoxy-2,2'-[ethane-1,2-diylbis(nitrilomethylidyne)]diphenolato-\k^4^<i>O</i>,<i>N</i>,<i>N</i>',<i>O</i>'}(formato-\k<i>O</i>)manganese(III)
 dihydrate
;
_journal_coeditor_code BT5546
_journal_issue 6
_journal_name_full 'Acta Crystallographica Section E'
_journal_page_first m746
_journal_paper_doi 10.1107/S1600536811017648
_journal_volume 67
_journal_year 2011
_chemical_formula_iupac '[Mn (C18 H18 N2 O4) (C H O2) (H2 O)], 2H2 O'
_chemical_formula_moiety 'C19 H21 Mn N2 O7, 2H2 O'
_chemical_formula_sum 'C19 H25 Mn N2 O9'
_chemical_formula_weight 480.35
_chemical_name_systematic
;
Aqua{6,6'-dimethoxy-2,2'-[ethane-1,2-diylbis(nitrilomethylidyne)]diphenolato-
\k^4^<i>O</i>,<i>N</i>,<i>N</i>',<i>O</i>'}(formato-\k<i>O</i>)manganese(III)
dihydrate
;
_space_group_IT_number 14
_symmetry_cell_setting monoclinic
_symmetry_space_group_name_Hall '-P 2ybc'
_symmetry_space_group_name_H-M 'P 1 21/c 1'
_atom_sites_solution_hydrogens geom
_atom_sites_solution_primary direct
_atom_sites_solution_secondary difmap
_audit_creation_method SHELXL-97
_cell_angle_alpha 90.00
_cell_angle_beta 96.8590(10)
_cell_angle_gamma 90.00
_cell_formula_units_Z 4
_cell_length_a 11.5670(2)
_cell_length_b 19.9312(3)
_cell_length_c 8.77010(10)
_cell_measurement_reflns_used 5455
_cell_measurement_temperature 100(2)
_cell_measurement_theta_max 28.00
_cell_measurement_theta_min 2.55
_cell_volume 2007.43(5)
_computing_cell_refinement 'SAINT (Bruker, 2009)'
_computing_data_collection 'APEX2 (Bruker, 2009)'
_computing_data_reduction 'SAINT (Bruker, 2009)'
_computing_molecular_graphics 'X-SEED (Barbour, 2001)'
_computing_publication_material 'publCIF (Westrip, 2010)'
_computing_structure_refinement 'SHELXL97 (Sheldrick, 2008)'
_computing_structure_solution 'SHELXS97 (Sheldrick, 2008)'
_diffrn_ambient_temperature 100(2)
_diffrn_measured_fraction_theta_full 0.998
_diffrn_measured_fraction_theta_max 0.998
_diffrn_measurement_device_type 'Bruker SMART APEX'
_diffrn_measurement_method \w
_diffrn_radiation_monochromator graphite
_diffrn_radiation_source 'fine-focus sealed tube'
_diffrn_radiation_type MoK\a
_diffrn_radiation_wavelength 0.71073
_diffrn_reflns_av_R_equivalents 0.0537
_diffrn_reflns_av_sigmaI/netI 0.0473
_diffrn_reflns_limit_h_max 15
_diffrn_reflns_limit_h_min -15
_diffrn_reflns_limit_k_max 25
_diffrn_reflns_limit_k_min -25
_diffrn_reflns_limit_l_max 11
_diffrn_reflns_limit_l_min -11
_diffrn_reflns_number 18245
_diffrn_reflns_theta_full 27.50
_diffrn_reflns_theta_max 27.50
_diffrn_reflns_theta_min 2.05
_diffrn_standards_decay_% 0
_diffrn_standards_interval_count 0
_diffrn_standards_interval_time 0
_diffrn_standards_number 0
_exptl_absorpt_coefficient_mu 0.715
_exptl_absorpt_correction_T_max 0.9320
_exptl_absorpt_correction_T_min 0.9320
_exptl_absorpt_correction_type multi-scan
_exptl_absorpt_process_details '(SADABS; Sheldrick, 1996)'
_exptl_crystal_colour Brown
_exptl_crystal_density_diffrn 1.589
_exptl_crystal_density_method 'not measured'
_exptl_crystal_description Prism
_exptl_crystal_F_000 1000
_exptl_crystal_size_max 0.10
_exptl_crystal_size_mid 0.10
_exptl_crystal_size_min 0.10
_refine_diff_density_max 1.666
_refine_diff_density_min -0.956
_refine_ls_extinction_method none
_refine_ls_goodness_of_fit_ref 1.123
_refine_ls_hydrogen_treatment constr
_refine_ls_matrix_type full
_refine_ls_number_parameters 280
_refine_ls_number_reflns 4600
_refine_ls_number_restraints 0
_refine_ls_restrained_S_all 1.123
_refine_ls_R_factor_all 0.0844
_refine_ls_R_factor_gt 0.0670
_refine_ls_shift/su_max 0.001
_refine_ls_shift/su_mean 0.001
_refine_ls_structure_factor_coef Fsqd
_refine_ls_weighting_details 'calc w=1/[\s^2^(Fo^2^)+(0.0885P)^2^+6.8815P] where P=(Fo^2^+2Fc^2^)/3'
_refine_ls_weighting_scheme calc
_refine_ls_wR_factor_gt 0.1792
_refine_ls_wR_factor_ref 0.1917
_reflns_number_gt 3660
_reflns_number_total 4600
_reflns_threshold_expression I>2\s(I)
_cod_data_source_file bt5546.cif
_cod_data_source_block I
_cod_original_cell_volume 2007.42(5)
_cod_original_sg_symbol_H-M 'P 21/c'
_cod_database_code 2230255
_cod_database_fobs_code 2230255

loop_
_symmetry_equiv_pos_as_xyz
'x, y, z'
'-x, y+1/2, -z+1/2'
'-x, -y, -z'
'x, -y-1/2, z-1/2'

loop_
_atom_site_type_symbol
_atom_site_label
_atom_site_fract_x
_atom_site_fract_y
_atom_site_fract_z
_atom_site_U_iso_or_equiv
_atom_site_adp_type
_atom_site_calc_flag
_atom_site_refinement_flags
_atom_site_occupancy
_atom_site_symmetry_multiplicity
_atom_site_disorder_assembly
_atom_site_disorder_group
Mn Mn1 0.40763(5) 0.60235(3) 0.45697(6) 0.01376(19) Uani d . 1 1 . .
O O1 0.6169(2) 0.53984(14) 0.8928(3) 0.0177(6) Uani d . 1 1 . .
O O2 0.5069(2) 0.58740(13) 0.6460(3) 0.0144(5) Uani d . 1 1 . .
O O3 0.3207(2) 0.52060(13) 0.4678(3) 0.0125(5) Uani d . 1 1 . .
O O4 0.2108(2) 0.42353(13) 0.5778(3) 0.0158(6) Uani d . 1 1 . .
O O5 0.2946(2) 0.65306(13) 0.5659(3) 0.0162(6) Uani d . 1 1 . .
O O6 0.2078(3) 0.65735(18) 0.7803(4) 0.0348(8) Uani d . 1 1 . .
O O1W 0.5237(2) 0.55239(13) 0.3407(3) 0.0126(5) Uani d . 1 1 . .
H H11 0.5894 0.5451 0.3896 0.019 Uiso d R 1 1 . .
H H12 0.4944 0.5155 0.3105 0.019 Uiso d R 1 1 . .
O O2W 0.1084(3) 0.7667(2) 0.9154(4) 0.0449(10) Uani d . 1 1 . .
H H21 0.1510 0.7465 0.8592 0.067 Uiso d R 1 1 . .
H H22 0.0809 0.7383 0.9721 0.067 Uiso d R 1 1 . .
O O3W -0.0064(5) 0.6998(3) 1.1285(6) 0.0685(14) Uani d . 1 1 . .
H H31 0.0274 0.7096 1.2158 0.103 Uiso d R 1 1 . .
H H32 -0.0035 0.6581 1.1146 0.103 Uiso d R 1 1 . .
N N1 0.4905(3) 0.68849(16) 0.4208(4) 0.0136(6) Uani d . 1 1 . .
N N2 0.3178(3) 0.62522(16) 0.2534(4) 0.0143(6) Uani d . 1 1 . .
C C1 0.6694(4) 0.5152(2) 1.0374(5) 0.0246(9) Uani d . 1 1 . .
H H1A 0.6264 0.4758 1.0668 0.037 Uiso calc R 1 1 . .
H H1B 0.6676 0.5502 1.1155 0.037 Uiso calc R 1 1 . .
H H1C 0.7504 0.5026 1.0294 0.037 Uiso calc R 1 1 . .
C C2 0.6672(3) 0.5951(2) 0.8350(4) 0.0161(8) Uani d . 1 1 . .
C C3 0.7689(3) 0.6259(2) 0.8983(5) 0.0202(8) Uani d . 1 1 . .
H H3 0.8092 0.6095 0.9916 0.024 Uiso calc R 1 1 . .
C C4 0.8127(4) 0.6813(2) 0.8249(5) 0.0233(9) Uani d . 1 1 . .
H H4 0.8836 0.7017 0.8672 0.028 Uiso calc R 1 1 . .
C C5 0.7536(3) 0.7061(2) 0.6929(5) 0.0209(9) Uani d . 1 1 . .
H H5 0.7838 0.7438 0.6445 0.025 Uiso calc R 1 1 . .
C C6 0.6482(3) 0.67655(19) 0.6269(4) 0.0155(7) Uani d . 1 1 . .
C C7 0.6036(3) 0.61946(19) 0.6976(4) 0.0138(7) Uani d . 1 1 . .
C C8 0.5872(3) 0.70852(19) 0.4923(5) 0.0170(8) Uani d . 1 1 . .
H H8 0.6216 0.7474 0.4542 0.020 Uiso calc R 1 1 . .
C C9 0.4287(4) 0.72776(19) 0.2943(5) 0.0184(8) Uani d . 1 1 . .
H H9A 0.4841 0.7575 0.2491 0.022 Uiso calc R 1 1 . .
H H9B 0.3683 0.7560 0.3333 0.022 Uiso calc R 1 1 . .
C C10 0.3726(4) 0.6793(2) 0.1728(5) 0.0189(8) Uani d . 1 1 . .
H H10A 0.3133 0.7029 0.1015 0.023 Uiso calc R 1 1 . .
H H10B 0.4322 0.6605 0.1127 0.023 Uiso calc R 1 1 . .
C C11 0.2202(3) 0.59919(19) 0.1976(4) 0.0162(7) Uani d . 1 1 . .
H H11A 0.1824 0.6176 0.1049 0.019 Uiso calc R 1 1 . .
C C12 0.1639(3) 0.54401(19) 0.2656(4) 0.0143(7) Uani d . 1 1 . .
C C13 0.0536(3) 0.5237(2) 0.1934(5) 0.0186(8) Uani d . 1 1 . .
H H13 0.0186 0.5475 0.1060 0.022 Uiso calc R 1 1 . .
C C14 -0.0036(3) 0.4701(2) 0.2477(5) 0.0201(8) Uani d . 1 1 . .
H H14 -0.0770 0.4566 0.1967 0.024 Uiso calc R 1 1 . .
C C15 0.0461(3) 0.4352(2) 0.3783(5) 0.0186(8) Uani d . 1 1 . .
H H15 0.0056 0.3986 0.4167 0.022 Uiso calc R 1 1 . .
C C16 0.1531(3) 0.45387(18) 0.4506(4) 0.0132(7) Uani d . 1 1 . .
C C17 0.2160(3) 0.50826(18) 0.3954(4) 0.0116(7) Uani d . 1 1 . .
C C18 0.1525(4) 0.3688(2) 0.6400(5) 0.0195(8) Uani d . 1 1 . .
H H18A 0.2013 0.3508 0.7297 0.029 Uiso calc R 1 1 . .
H H18B 0.1376 0.3335 0.5622 0.029 Uiso calc R 1 1 . .
H H18C 0.0783 0.3843 0.6709 0.029 Uiso calc R 1 1 . .
C C19 0.2604(4) 0.6283(2) 0.6891(5) 0.0232(9) Uani d . 1 1 . .
H H19 0.2783 0.5825 0.7102 0.028 Uiso calc R 1 1 . .

loop_
_atom_site_aniso_label
_atom_site_aniso_U_11
_atom_site_aniso_U_22
_atom_site_aniso_U_33
_atom_site_aniso_U_12
_atom_site_aniso_U_13
_atom_site_aniso_U_23
Mn1 0.0155(3) 0.0130(3) 0.0126(3) -0.0006(2) 0.0011(2) 0.0015(2)
O1 0.0182(14) 0.0221(14) 0.0117(13) -0.0003(11) -0.0031(10) 0.0014(11)
O2 0.0141(13) 0.0138(13) 0.0151(13) -0.0037(10) 0.0006(10) 0.0000(10)
O3 0.0129(12) 0.0119(12) 0.0119(12) -0.0012(10) -0.0022(10) 0.0012(9)
O4 0.0173(14) 0.0134(13) 0.0163(13) -0.0013(10) 0.0007(10) 0.0039(10)
O5 0.0158(13) 0.0145(13) 0.0187(14) 0.0010(10) 0.0040(11) -0.0008(10)
O6 0.038(2) 0.0346(19) 0.0353(19) -0.0131(15) 0.0206(16) -0.0151(15)
O1W 0.0116(12) 0.0134(12) 0.0122(12) -0.0006(9) -0.0002(10) 0.0005(10)
O2W 0.042(2) 0.054(2) 0.039(2) 0.0025(18) 0.0034(17) -0.0162(18)
O3W 0.069(3) 0.066(3) 0.069(3) -0.004(3) 0.003(3) 0.004(3)
N1 0.0152(15) 0.0119(15) 0.0142(15) 0.0004(12) 0.0036(12) 0.0025(12)
N2 0.0170(16) 0.0128(15) 0.0134(15) 0.0022(12) 0.0023(12) 0.0032(12)
C1 0.027(2) 0.036(2) 0.0102(18) 0.0038(18) -0.0022(16) 0.0031(16)
C2 0.0155(18) 0.0182(19) 0.0147(18) 0.0015(14) 0.0023(14) -0.0046(14)
C3 0.0149(19) 0.027(2) 0.0182(19) 0.0027(16) -0.0017(15) -0.0113(16)
C4 0.0142(19) 0.026(2) 0.031(2) -0.0031(16) 0.0043(16) -0.0138(18)
C5 0.0153(19) 0.0170(19) 0.032(2) -0.0030(15) 0.0089(16) -0.0082(16)
C6 0.0132(18) 0.0145(18) 0.0191(19) 0.0002(14) 0.0033(14) -0.0051(14)
C7 0.0120(17) 0.0161(18) 0.0136(17) 0.0016(13) 0.0026(14) -0.0066(14)
C8 0.0199(19) 0.0106(17) 0.022(2) -0.0009(14) 0.0104(16) -0.0005(14)
C9 0.023(2) 0.0146(18) 0.0177(19) 0.0004(15) 0.0034(16) 0.0062(15)
C10 0.020(2) 0.020(2) 0.0164(19) -0.0007(15) 0.0041(15) 0.0060(15)
C11 0.0169(18) 0.0170(18) 0.0143(18) 0.0051(14) 0.0003(14) 0.0032(14)
C12 0.0151(18) 0.0158(18) 0.0119(17) 0.0023(14) 0.0008(14) -0.0010(14)
C13 0.0157(19) 0.023(2) 0.0164(18) 0.0043(15) -0.0025(15) -0.0015(15)
C14 0.0141(18) 0.026(2) 0.020(2) -0.0025(16) -0.0020(15) -0.0052(16)
C15 0.0154(19) 0.021(2) 0.0200(19) -0.0018(15) 0.0029(15) -0.0021(15)
C16 0.0151(18) 0.0140(17) 0.0103(16) -0.0005(14) 0.0010(13) -0.0016(13)
C17 0.0128(17) 0.0111(16) 0.0113(16) 0.0013(13) 0.0027(13) -0.0026(13)
C18 0.025(2) 0.0148(18) 0.0192(19) -0.0049(15) 0.0041(16) 0.0028(15)
C19 0.021(2) 0.027(2) 0.022(2) -0.0087(17) 0.0062(17) -0.0055(17)

loop_
_atom_type_symbol
_atom_type_description
_atom_type_scat_dispersion_real
_atom_type_scat_dispersion_imag
_atom_type_scat_source
C C 0.0033 0.0016 'International Tables Vol C Tables 4.2.6.8 and 6.1.1.4'
H H 0.0000 0.0000 'International Tables Vol C Tables 4.2.6.8 and 6.1.1.4'
N N 0.0061 0.0033 'International Tables Vol C Tables 4.2.6.8 and 6.1.1.4'
O O 0.0106 0.0060 'International Tables Vol C Tables 4.2.6.8 and 6.1.1.4'
Mn Mn 0.3368 0.7283 'International Tables Vol C Tables 4.2.6.8 and 6.1.1.4'

loop_
_geom_angle_atom_site_label_1
_geom_angle_atom_site_label_2
_geom_angle_atom_site_label_3
_geom_angle_site_symmetry_1
_geom_angle_site_symmetry_3
_geom_angle
_geom_angle_publ_flag
O3 Mn1 O2 . . 95.04(11) ?
O3 Mn1 O5 . . 91.70(11) ?
O2 Mn1 O5 . . 91.35(11) ?
O3 Mn1 N2 . . 91.04(12) ?
O2 Mn1 N2 . . 173.53(12) ?
O5 Mn1 N2 . . 90.68(12) ?
O3 Mn1 N1 . . 173.52(12) ?
O2 Mn1 N1 . . 91.25(12) ?
O5 Mn1 N1 . . 89.71(12) ?
N2 Mn1 N1 . . 82.62(13) ?
O3 Mn1 O1W . . 89.43(11) ?
O2 Mn1 O1W . . 89.70(11) ?
O5 Mn1 O1W . . 178.39(11) ?
N2 Mn1 O1W . . 88.15(12) ?
N1 Mn1 O1W . . 89.05(12) ?
C2 O1 C1 . . 116.8(3) ?
C7 O2 Mn1 . . 127.9(2) ?
C17 O3 Mn1 . . 126.0(2) ?
C16 O4 C18 . . 116.2(3) ?
C19 O5 Mn1 . . 119.6(3) ?
Mn1 O1W H11 . . 116.0 ?
Mn1 O1W H12 . . 108.7 ?
H11 O1W H12 . . 108.4 ?
H21 O2W H22 . . 108.4 ?
H31 O3W H32 . . 110.0 ?
C8 N1 C9 . . 121.4(3) ?
C8 N1 Mn1 . . 126.5(3) ?
C9 N1 Mn1 . . 112.1(2) ?
C11 N2 C10 . . 121.4(3) ?
C11 N2 Mn1 . . 125.8(3) ?
C10 N2 Mn1 . . 112.7(2) ?
O1 C1 H1A . . 109.5 ?
O1 C1 H1B . . 109.5 ?
H1A C1 H1B . . 109.5 ?
O1 C1 H1C . . 109.5 ?
H1A C1 H1C . . 109.5 ?
H1B C1 H1C . . 109.5 ?
O1 C2 C3 . . 125.9(4) ?
O1 C2 C7 . . 112.8(3) ?
C3 C2 C7 . . 121.2(4) ?
C2 C3 C4 . . 120.1(4) ?
C2 C3 H3 . . 119.9 ?
C4 C3 H3 . . 119.9 ?
C5 C4 C3 . . 120.2(4) ?
C5 C4 H4 . . 119.9 ?
C3 C4 H4 . . 119.9 ?
C4 C5 C6 . . 121.1(4) ?
C4 C5 H5 . . 119.5 ?
C6 C5 H5 . . 119.5 ?
C5 C6 C7 . . 119.6(4) ?
C5 C6 C8 . . 117.6(4) ?
C7 C6 C8 . . 122.7(3) ?
O2 C7 C2 . . 117.2(3) ?
O2 C7 C6 . . 125.1(3) ?
C2 C7 C6 . . 117.7(3) ?
N1 C8 C6 . . 125.1(3) ?
N1 C8 H8 . . 117.5 ?
C6 C8 H8 . . 117.5 ?
N1 C9 C10 . . 108.5(3) ?
N1 C9 H9A . . 110.0 ?
C10 C9 H9A . . 110.0 ?
N1 C9 H9B . . 110.0 ?
C10 C9 H9B . . 110.0 ?
H9A C9 H9B . . 108.4 ?
N2 C10 C9 . . 107.4(3) ?
N2 C10 H10A . . 110.2 ?
C9 C10 H10A . . 110.2 ?
N2 C10 H10B . . 110.2 ?
C9 C10 H10B . . 110.2 ?
H10A C10 H10B . . 108.5 ?
N2 C11 C12 . . 124.8(3) ?
N2 C11 H11A . . 117.6 ?
C12 C11 H11A . . 117.6 ?
C13 C12 C17 . . 119.4(3) ?
C13 C12 C11 . . 117.5(3) ?
C17 C12 C11 . . 123.1(3) ?
C14 C13 C12 . . 121.0(4) ?
C14 C13 H13 . . 119.5 ?
C12 C13 H13 . . 119.5 ?
C13 C14 C15 . . 120.1(4) ?
C13 C14 H14 . . 119.9 ?
C15 C14 H14 . . 119.9 ?
C16 C15 C14 . . 120.1(4) ?
C16 C15 H15 . . 119.9 ?
C14 C15 H15 . . 119.9 ?
O4 C16 C15 . . 125.6(3) ?
O4 C16 C17 . . 113.2(3) ?
C15 C16 C17 . . 121.2(4) ?
O3 C17 C12 . . 124.8(3) ?
O3 C17 C16 . . 117.1(3) ?
C12 C17 C16 . . 118.1(3) ?
O4 C18 H18A . . 109.5 ?
O4 C18 H18B . . 109.5 ?
H18A C18 H18B . . 109.5 ?
O4 C18 H18C . . 109.5 ?
H18A C18 H18C . . 109.5 ?
H18B C18 H18C . . 109.5 ?
O6 C19 O5 . . 126.8(5) ?
O6 C19 H19 . . 116.6 ?
O5 C19 H19 . . 116.6 ?

loop_
_geom_bond_atom_site_label_1
_geom_bond_atom_site_label_2
_geom_bond_site_symmetry_2
_geom_bond_distance
_geom_bond_publ_flag
Mn1 O3 . 1.923(3) ?
Mn1 O2 . 1.924(3) ?
Mn1 O5 . 1.985(3) ?
Mn1 N2 . 2.008(3) ?
Mn1 N1 . 2.010(3) ?
Mn1 O1W . 2.040(3) ?
O1 C2 . 1.371(5) ?
O1 C1 . 1.427(5) ?
O2 C7 . 1.321(4) ?
O3 C17 . 1.322(4) ?
O4 C16 . 1.370(4) ?
O4 C18 . 1.426(5) ?
O5 C19 . 1.293(5) ?
O6 C19 . 1.208(5) ?
O1W H11 . 0.8400 ?
O1W H12 . 0.8400 ?
O2W H21 . 0.8400 ?
O2W H22 . 0.8399 ?
O3W H31 . 0.8401 ?
O3W H32 . 0.8399 ?
N1 C8 . 1.279(5) ?
N1 C9 . 1.471(5) ?
N2 C11 . 1.285(5) ?
N2 C10 . 1.473(5) ?
C1 H1A . 0.9800 ?
C1 H1B . 0.9800 ?
C1 H1C . 0.9800 ?
C2 C3 . 1.383(5) ?
C2 C7 . 1.421(5) ?
C3 C4 . 1.403(6) ?
C3 H3 . 0.9500 ?
C4 C5 . 1.364(6) ?
C4 H4 . 0.9500 ?
C5 C6 . 1.414(5) ?
C5 H5 . 0.9500 ?
C6 C7 . 1.422(5) ?
C6 C8 . 1.449(6) ?
C8 H8 . 0.9500 ?
C9 C10 . 1.525(6) ?
C9 H9A . 0.9900 ?
C9 H9B . 0.9900 ?
C10 H10A . 0.9900 ?
C10 H10B . 0.9900 ?
C11 C12 . 1.443(5) ?
C11 H11A . 0.9500 ?
C12 C13 . 1.414(5) ?
C12 C17 . 1.415(5) ?
C13 C14 . 1.371(6) ?
C13 H13 . 0.9500 ?
C14 C15 . 1.403(6) ?
C14 H14 . 0.9500 ?
C15 C16 . 1.373(5) ?
C15 H15 . 0.9500 ?
C16 C17 . 1.423(5) ?
C18 H18A . 0.9800 ?
C18 H18B . 0.9800 ?
C18 H18C . 0.9800 ?
C19 H19 . 0.9500 ?

loop_
_geom_hbond_atom_site_label_D
_geom_hbond_atom_site_label_H
_geom_hbond_atom_site_label_A
_geom_hbond_site_symmetry_A
_geom_hbond_distance_DH
_geom_hbond_distance_HA
_geom_hbond_distance_DA
_geom_hbond_angle_DHA
_geom_hbond_publ_flag
O1w H11 O3 3_666 0.84 2.01 2.730(4) 143 yes
O1w H12 O2 3_666 0.84 2.09 2.813(4) 145 yes
O2w H21 O6 . 0.84 2.04 2.793(5) 148 yes
O2w H22 O3w . 0.84 1.96 2.762(7) 161 yes
O3w H31 O2w 4_576 0.84 1.94 2.782(7) 179 yes

loop_
_geom_torsion_atom_site_label_1
_geom_torsion_atom_site_label_2
_geom_torsion_atom_site_label_3
_geom_torsion_atom_site_label_4
_geom_torsion_site_symmetry_1
_geom_torsion_site_symmetry_2
_geom_torsion_site_symmetry_3
_geom_torsion_site_symmetry_4
_geom_torsion
_geom_torsion_publ_flag
O3 Mn1 O2 C7 . . . . 166.9(3) ?
O5 Mn1 O2 C7 . . . . -101.3(3) ?
N1 Mn1 O2 C7 . . . . -11.5(3) ?
O1W Mn1 O2 C7 . . . . 77.5(3) ?
O2 Mn1 O3 C17 . . . . 159.0(3) ?
O5 Mn1 O3 C17 . . . . 67.5(3) ?
N2 Mn1 O3 C17 . . . . -23.2(3) ?
O1W Mn1 O3 C17 . . . . -111.4(3) ?
O3 Mn1 O5 C19 . . . . 46.9(3) ?
O2 Mn1 O5 C19 . . . . -48.1(3) ?
N2 Mn1 O5 C19 . . . . 138.0(3) ?
N1 Mn1 O5 C19 . . . . -139.4(3) ?
O2 Mn1 N1 C8 . . . . 12.7(3) ?
O5 Mn1 N1 C8 . . . . 104.1(3) ?
N2 Mn1 N1 C8 . . . . -165.2(3) ?
O1W Mn1 N1 C8 . . . . -76.9(3) ?
O2 Mn1 N1 C9 . . . . -169.2(3) ?
O5 Mn1 N1 C9 . . . . -77.9(3) ?
N2 Mn1 N1 C9 . . . . 12.8(2) ?
O1W Mn1 N1 C9 . . . . 101.1(2) ?
O3 Mn1 N2 C11 . . . . 17.3(3) ?
O5 Mn1 N2 C11 . . . . -74.5(3) ?
N1 Mn1 N2 C11 . . . . -164.1(3) ?
O1W Mn1 N2 C11 . . . . 106.6(3) ?
O3 Mn1 N2 C10 . . . . -165.8(3) ?
O5 Mn1 N2 C10 . . . . 102.5(3) ?
N1 Mn1 N2 C10 . . . . 12.9(3) ?
O1W Mn1 N2 C10 . . . . -76.4(3) ?
C1 O1 C2 C3 . . . . 5.3(5) ?
C1 O1 C2 C7 . . . . -175.0(3) ?
O1 C2 C3 C4 . . . . 178.3(4) ?
C7 C2 C3 C4 . . . . -1.5(6) ?
C2 C3 C4 C5 . . . . 1.6(6) ?
C3 C4 C5 C6 . . . . -0.4(6) ?
C4 C5 C6 C7 . . . . -1.0(6) ?
C4 C5 C6 C8 . . . . 176.1(4) ?
Mn1 O2 C7 C2 . . . . -174.6(2) ?
Mn1 O2 C7 C6 . . . . 6.0(5) ?
O1 C2 C7 O2 . . . . 0.9(5) ?
C3 C2 C7 O2 . . . . -179.4(3) ?
O1 C2 C7 C6 . . . . -179.7(3) ?
C3 C2 C7 C6 . . . . 0.1(5) ?
C5 C6 C7 O2 . . . . -179.5(3) ?
C8 C6 C7 O2 . . . . 3.6(6) ?
C5 C6 C7 C2 . . . . 1.1(5) ?
C8 C6 C7 C2 . . . . -175.8(3) ?
C9 N1 C8 C6 . . . . 173.9(3) ?
Mn1 N1 C8 C6 . . . . -8.3(6) ?
C5 C6 C8 N1 . . . . -179.1(4) ?
C7 C6 C8 N1 . . . . -2.1(6) ?
C8 N1 C9 C10 . . . . 143.4(4) ?
Mn1 N1 C9 C10 . . . . -34.8(4) ?
C11 N2 C10 C9 . . . . 142.6(4) ?
Mn1 N2 C10 C9 . . . . -34.4(4) ?
N1 C9 C10 N2 . . . . 44.2(4) ?
C10 N2 C11 C12 . . . . 176.8(3) ?
Mn1 N2 C11 C12 . . . . -6.5(6) ?
N2 C11 C12 C13 . . . . 176.8(4) ?
N2 C11 C12 C17 . . . . -6.0(6) ?
C17 C12 C13 C14 . . . . 0.3(6) ?
C11 C12 C13 C14 . . . . 177.6(4) ?
C12 C13 C14 C15 . . . . 1.1(6) ?
C13 C14 C15 C16 . . . . -1.1(6) ?
C18 O4 C16 C15 . . . . -1.1(5) ?
C18 O4 C16 C17 . . . . 179.6(3) ?
C14 C15 C16 O4 . . . . -179.4(4) ?
C14 C15 C16 C17 . . . . -0.3(6) ?
Mn1 O3 C17 C12 . . . . 19.2(5) ?
Mn1 O3 C17 C16 . . . . -162.5(2) ?
C13 C12 C17 O3 . . . . 176.7(3) ?
C11 C12 C17 O3 . . . . -0.4(6) ?
C13 C12 C17 C16 . . . . -1.6(5) ?
C11 C12 C17 C16 . . . . -178.8(3) ?
O4 C16 C17 O3 . . . . 2.4(5) ?
C15 C16 C17 O3 . . . . -176.8(3) ?
O4 C16 C17 C12 . . . . -179.1(3) ?
C15 C16 C17 C12 . . . . 1.7(5) ?
Mn1 O5 C19 O6 . . . . 167.1(4) ?
